data_4519006
loop_
_publ_author_name
'Mukhopadhyay, Arindam'
'Jindal, Swati'
'Maka, Vijay Kumar'
'Moorthy, Jarugu Narasimha'

_publ_section_title
;
 Contrasting Photochromic and Acidochromic Behaviors of Pyridyl- and
 Pyrimidylethynylated Mono- and Bis-Benzopyrans.
;
_journal_issue 32
_journal_name_full 'ACS omega'
_journal_page_first 21113
_journal_page_last 21124
_journal_paper_doi 10.1021/acsomega.1c02948
_journal_volume 6
_journal_year 2021
_chemical_formula_sum 'C72 H50 N4 O5'
_chemical_formula_weight 1051.16
_chemical_name_common Py-MBP
_space_group_crystal_system monoclinic
_space_group_IT_number 15
_space_group_name_Hall '-C 2yc'
_space_group_name_H-M_alt 'C 1 2/c 1'
_atom_sites_solution_hydrogens mixed
_audit_creation_method SHELXL-2018/3
_cell_angle_alpha 90
_cell_angle_beta 107.267(2)
_cell_angle_gamma 90
_cell_formula_units_Z 4
_cell_length_a 21.6220(10)
_cell_length_b 14.9773(10)
_cell_length_c 16.9507(9)
_cell_measurement_reflns_used 150
_cell_measurement_temperature 273(2)
_cell_measurement_theta_max 20
_cell_measurement_theta_min 5
_cell_volume 5241.9(5)
_computing_cell_refinement 'Bruker SAINT'
_computing_data_collection 'Bruker APEX2'
_computing_data_reduction 'Bruker SAINT'
_computing_molecular_graphics 'Ortep for Windows (Farrugia, 2012)'
_computing_publication_material 'WinGX publication routines (Farrugia, 2012)'
_computing_structure_refinement 'SHELXL-2018/3 (Sheldrick, 2018)'
_diffrn_ambient_temperature 273(2)
_diffrn_measured_fraction_theta_full 0.999
_diffrn_measured_fraction_theta_max 0.999
_diffrn_measurement_device_type 'Bruker APEX-II CCD'
_diffrn_measurement_method '\f and \w scans'
_diffrn_radiation_type MoK\a
_diffrn_radiation_wavelength 0.71073
_diffrn_reflns_av_R_equivalents 0.0826
_diffrn_reflns_av_unetI/netI 0.0637
_diffrn_reflns_Laue_measured_fraction_full 0.999
_diffrn_reflns_Laue_measured_fraction_max 0.999
_diffrn_reflns_limit_h_max 26
_diffrn_reflns_limit_h_min -26
_diffrn_reflns_limit_k_max 18
_diffrn_reflns_limit_k_min -18
_diffrn_reflns_limit_l_max 20
_diffrn_reflns_limit_l_min -20
_diffrn_reflns_number 33650
_diffrn_reflns_point_group_measured_fraction_full 0.999
_diffrn_reflns_point_group_measured_fraction_max 0.999
_diffrn_reflns_theta_full 25.242
_diffrn_reflns_theta_max 25.998
_diffrn_reflns_theta_min 2.720
_diffrn_source 'sealed tube'
_exptl_absorpt_coefficient_mu 0.084
_exptl_crystal_colour colorless
_exptl_crystal_density_diffrn 1.332
_exptl_crystal_density_method 'not measured'
_exptl_crystal_description square
_exptl_crystal_F_000 2200
_exptl_crystal_size_max 0.2
_exptl_crystal_size_mid 0.2
_exptl_crystal_size_min 0.2
_refine_diff_density_max 0.245
_refine_diff_density_min -0.256
_refine_diff_density_rms 0.055
_refine_ls_extinction_method none
_refine_ls_goodness_of_fit_ref 1.020
_refine_ls_hydrogen_treatment mixed
_refine_ls_matrix_type full
_refine_ls_number_parameters 370
_refine_ls_number_reflns 5149
_refine_ls_number_restraints 0
_refine_ls_restrained_S_all 1.020
_refine_ls_R_factor_all 0.1004
_refine_ls_R_factor_gt 0.0517
_refine_ls_shift/su_max 0.000
_refine_ls_shift/su_mean 0.000
_refine_ls_structure_factor_coef Fsqd
_refine_ls_weighting_details 'w=1/[\s^2^(Fo^2^)+(0.0582P)^2^] where P=(Fo^2^+2Fc^2^)/3'
_refine_ls_weighting_scheme calc
_refine_ls_wR_factor_gt 0.1044
_refine_ls_wR_factor_ref 0.1150
_reflns_Friedel_coverage 0.000
_reflns_number_gt 3320
_reflns_number_total 5149
_reflns_threshold_expression 'I > 2\s(I)'
_cod_data_source_file ao1c02948_si_005.cif
_cod_data_source_block Py-MBP
_cod_original_sg_symbol_H-M 'C 2/c'
_cod_database_code 4519006
_shelx_shelxl_version_number 2018/3
_shelx_space_group_comment
;
The symmetry employed for this shelxl refinement is uniquely defined
by the following loop, which should always be used as a source of
symmetry information in preference to the above space-group names.
They are only intended as comments.
;

loop_
_space_group_symop_operation_xyz
'x, y, z'
'-x, y, -z+1/2'
'x+1/2, y+1/2, z'
'-x+1/2, y+1/2, -z+1/2'
'-x, -y, -z'
'x, -y, z-1/2'
'-x+1/2, -y+1/2, -z'
'x+1/2, -y+1/2, z-1/2'

loop_
_atom_site_label
_atom_site_type_symbol
_atom_site_fract_x
_atom_site_fract_y
_atom_site_fract_z
_atom_site_U_iso_or_equiv
_atom_site_adp_type
_atom_site_occupancy
_atom_site_site_symmetry_order
_atom_site_calc_flag
_atom_site_refinement_flags_posn
_atom_site_refinement_flags_adp
_atom_site_refinement_flags_occupancy
_atom_site_disorder_assembly
_atom_site_disorder_group
O1 O 0.40095(6) 0.61058(8) 0.49430(7) 0.0178(3) Uani 1 1 d . . . . .
N1 N 0.75794(8) 0.31122(11) 0.91791(10) 0.0281(4) Uani 1 1 d . . . . .
C1 C 0.73691(9) 0.39538(14) 0.90277(12) 0.0268(5) Uani 1 1 d . . . . .
H1 H 0.762082 0.440391 0.934389 0.032 Uiso 1 1 calc R U . . .
O2 O 0.45454(6) 0.25999(8) 0.58956(7) 0.0204(3) Uani 1 1 d . . . . .
O3 O 0.000000 0.32960(14) 0.250000 0.0337(5) Uani 1 2 d S T P . .
H3 H -0.0117(12) 0.2934(16) 0.2042(14) 0.072(9) Uiso 1 1 d . . . . .
N2 N 0.08728(9) 0.59882(13) 0.19859(11) 0.0358(5) Uani 1 1 d . . . . .
C2 C 0.68064(9) 0.42001(13) 0.84371(11) 0.0226(5) Uani 1 1 d . . . . .
H2 H 0.668470 0.479727 0.836645 0.027 Uiso 1 1 calc R U . . .
C3 C 0.64233(8) 0.35456(12) 0.79485(11) 0.0174(4) Uani 1 1 d . . . . .
C4 C 0.66290(9) 0.26636(13) 0.81038(11) 0.0240(5) Uani 1 1 d . . . . .
H4 H 0.638641 0.219880 0.779984 0.029 Uiso 1 1 calc R U . . .
C5 C 0.71982(9) 0.24926(14) 0.87156(12) 0.0290(5) Uani 1 1 d . . . . .
H5 H 0.732588 0.189966 0.881223 0.035 Uiso 1 1 calc R U . . .
C6 C 0.58456(9) 0.37531(12) 0.73053(12) 0.0171(4) Uani 1 1 d . . . . .
C7 C 0.53660(9) 0.39029(12) 0.67419(11) 0.0164(4) Uani 1 1 d . . . . .
C8 C 0.48054(8) 0.41211(12) 0.60723(11) 0.0161(4) Uani 1 1 d . . . . .
C9 C 0.46709(8) 0.50206(12) 0.58474(11) 0.0148(4) Uani 1 1 d . . . . .
C10 C 0.41270(8) 0.52337(12) 0.51949(11) 0.0148(4) Uani 1 1 d . . . . .
C11 C 0.37074(8) 0.45765(12) 0.47669(10) 0.0162(4) Uani 1 1 d . . . . .
C12 C 0.38487(9) 0.36780(12) 0.49905(11) 0.0177(4) Uani 1 1 d . . . . .
H12 H 0.357544 0.323012 0.470371 0.021 Uiso 1 1 calc R U . . .
C13 C 0.43858(9) 0.34568(12) 0.56273(11) 0.0159(4) Uani 1 1 d . . . . .
C14 C 0.42305(9) 0.18902(12) 0.53573(12) 0.0274(5) Uani 1 1 d . . . . .
H14A H 0.429356 0.196975 0.482443 0.041 Uiso 1 1 calc R U . . .
H14B H 0.377551 0.189748 0.530138 0.041 Uiso 1 1 calc R U . . .
H14C H 0.441168 0.132826 0.558565 0.041 Uiso 1 1 calc R U . . .
C15 C 0.50756(9) 0.57544(12) 0.62629(11) 0.0174(4) Uani 1 1 d . . . . .
H15 H 0.549501 0.564766 0.659806 0.021 Uiso 1 1 calc R U . . .
C16 C 0.48424(9) 0.65772(12) 0.61604(11) 0.0182(4) Uani 1 1 d . . . . .
H16 H 0.509896 0.705025 0.642672 0.022 Uiso 1 1 calc R U . . .
C17 C 0.41638(9) 0.67527(11) 0.56150(11) 0.0172(4) Uani 1 1 d . . . . .
C18 C 0.31248(9) 0.48233(12) 0.41468(11) 0.0178(4) Uani 1 1 d . . . . .
C19 C 0.26286(9) 0.50632(12) 0.36626(11) 0.0181(4) Uani 1 1 d . . . . .
C20 C 0.20361(9) 0.53722(12) 0.30978(11) 0.0188(4) Uani 1 1 d . . . . .
C21 C 0.20149(10) 0.61401(13) 0.26369(12) 0.0252(5) Uani 1 1 d . . . . .
H21 H 0.238883 0.647209 0.269190 0.030 Uiso 1 1 calc R U . . .
C22 C 0.14336(11) 0.64072(14) 0.20956(12) 0.0334(6) Uani 1 1 d . . . . .
H22 H 0.143369 0.691834 0.178410 0.040 Uiso 1 1 calc R U . . .
C23 C 0.08953(10) 0.52532(15) 0.24359(13) 0.0323(6) Uani 1 1 d . . . . .
H23 H 0.051076 0.494406 0.237395 0.039 Uiso 1 1 calc R U . . .
C24 C 0.14550(9) 0.49188(13) 0.29909(12) 0.0252(5) Uani 1 1 d . . . . .
H24 H 0.144216 0.439984 0.328695 0.030 Uiso 1 1 calc R U . . .
C25 C 0.41358(8) 0.76702(12) 0.52239(11) 0.0173(4) Uani 1 1 d . . . . .
C26 C 0.41855(10) 0.84185(12) 0.57192(12) 0.0270(5) Uani 1 1 d . . . . .
H26 H 0.420072 0.835069 0.627002 0.032 Uiso 1 1 calc R U . . .
C27 C 0.42128(10) 0.92630(13) 0.54061(12) 0.0316(5) Uani 1 1 d . . . . .
H27 H 0.424933 0.975905 0.574699 0.038 Uiso 1 1 calc R U . . .
C28 C 0.41859(9) 0.93734(13) 0.45879(12) 0.0249(5) Uani 1 1 d . . . . .
H28 H 0.420511 0.994175 0.437539 0.030 Uiso 1 1 calc R U . . .
C29 C 0.41306(9) 0.86351(12) 0.40913(12) 0.0216(5) Uani 1 1 d . . . . .
H29 H 0.411140 0.870653 0.353949 0.026 Uiso 1 1 calc R U . . .
C30 C 0.41030(8) 0.77856(13) 0.44014(11) 0.0194(4) Uani 1 1 d . . . . .
H30 H 0.406231 0.729172 0.405717 0.023 Uiso 1 1 calc R U . . .
C31 C 0.36453(9) 0.66507(11) 0.60579(11) 0.0161(4) Uani 1 1 d . . . . .
C32 C 0.37915(9) 0.65881(12) 0.69074(11) 0.0212(5) Uani 1 1 d . . . . .
H32 H 0.422073 0.662212 0.723356 0.025 Uiso 1 1 calc R U . . .
C33 C 0.33038(10) 0.64748(13) 0.72794(12) 0.0265(5) Uani 1 1 d . . . . .
H33 H 0.340775 0.643024 0.785115 0.032 Uiso 1 1 calc R U . . .
C34 C 0.26702(10) 0.64289(13) 0.68037(13) 0.0284(5) Uani 1 1 d . . . . .
H34 H 0.234330 0.635488 0.705172 0.034 Uiso 1 1 calc R U . . .
C35 C 0.25173(9) 0.64931(13) 0.59502(12) 0.0256(5) Uani 1 1 d . . . . .
H35 H 0.208759 0.645899 0.562573 0.031 Uiso 1 1 calc R U . . .
C36 C 0.30003(9) 0.66071(12) 0.55847(12) 0.0218(5) Uani 1 1 d . . . . .
H36 H 0.289391 0.665566 0.501302 0.026 Uiso 1 1 calc R U . . .

loop_
_atom_site_aniso_label
_atom_site_aniso_U_11
_atom_site_aniso_U_22
_atom_site_aniso_U_33
_atom_site_aniso_U_23
_atom_site_aniso_U_13
_atom_site_aniso_U_12
O1 0.0198(7) 0.0150(7) 0.0168(7) 0.0000(6) 0.0027(6) 0.0018(6)
N1 0.0187(9) 0.0331(11) 0.0284(10) 0.0074(8) 0.0008(8) -0.0007(8)
C1 0.0221(12) 0.0314(13) 0.0250(12) -0.0002(10) 0.0039(10) -0.0030(10)
O2 0.0216(7) 0.0138(7) 0.0216(7) -0.0004(6) 0.0001(6) 0.0014(6)
O3 0.0477(14) 0.0243(12) 0.0264(13) 0.000 0.0068(11) 0.000
N2 0.0284(11) 0.0429(13) 0.0294(11) -0.0110(9) -0.0019(9) 0.0117(10)
C2 0.0210(11) 0.0227(11) 0.0234(11) 0.0009(9) 0.0056(9) 0.0023(9)
C3 0.0153(10) 0.0215(11) 0.0154(10) 0.0032(8) 0.0047(9) 0.0015(9)
C4 0.0188(11) 0.0206(12) 0.0292(12) 0.0021(9) 0.0016(10) 0.0000(9)
C5 0.0225(12) 0.0249(12) 0.0355(13) 0.0090(10) 0.0021(10) 0.0037(10)
C6 0.0161(11) 0.0154(10) 0.0200(10) -0.0015(8) 0.0058(9) 0.0003(8)
C7 0.0172(11) 0.0144(10) 0.0197(10) -0.0012(8) 0.0085(9) -0.0011(8)
C8 0.0140(10) 0.0211(11) 0.0137(10) 0.0005(8) 0.0047(8) 0.0016(8)
C9 0.0157(10) 0.0165(11) 0.0137(10) -0.0011(8) 0.0064(8) 0.0007(8)
C10 0.0169(10) 0.0143(10) 0.0141(10) -0.0001(8) 0.0062(9) 0.0013(8)
C11 0.0139(10) 0.0215(11) 0.0139(10) 0.0003(8) 0.0052(8) 0.0020(8)
C12 0.0160(10) 0.0187(11) 0.0176(10) -0.0030(8) 0.0037(9) -0.0026(8)
C13 0.0168(10) 0.0144(10) 0.0180(10) 0.0010(8) 0.0073(9) 0.0026(8)
C14 0.0255(12) 0.0163(11) 0.0338(12) -0.0042(9) -0.0016(10) -0.0014(9)
C15 0.0142(10) 0.0230(11) 0.0136(10) 0.0011(8) 0.0024(8) 0.0004(9)
C16 0.0188(11) 0.0200(11) 0.0141(10) -0.0013(8) 0.0025(9) -0.0016(9)
C17 0.0191(10) 0.0149(10) 0.0164(10) -0.0028(8) 0.0035(9) -0.0018(8)
C18 0.0219(11) 0.0148(10) 0.0169(10) -0.0030(8) 0.0061(10) -0.0028(9)
C19 0.0195(11) 0.0173(11) 0.0170(10) -0.0002(8) 0.0044(9) -0.0012(9)
C20 0.0169(11) 0.0218(11) 0.0163(10) -0.0050(9) 0.0026(9) 0.0028(9)
C21 0.0231(12) 0.0265(12) 0.0247(11) 0.0013(10) 0.0052(10) 0.0021(9)
C22 0.0398(14) 0.0314(13) 0.0244(12) 0.0008(10) 0.0025(11) 0.0103(11)
C23 0.0185(12) 0.0411(15) 0.0364(13) -0.0193(12) 0.0068(11) -0.0014(11)
C24 0.0215(12) 0.0270(12) 0.0277(12) -0.0078(9) 0.0082(10) -0.0005(9)
C25 0.0148(10) 0.0177(11) 0.0187(10) 0.0003(8) 0.0040(8) 0.0018(8)
C26 0.0430(14) 0.0208(12) 0.0167(11) 0.0015(9) 0.0081(10) -0.0006(10)
C27 0.0510(15) 0.0180(12) 0.0268(12) -0.0026(10) 0.0130(11) -0.0029(10)
C28 0.0296(12) 0.0185(11) 0.0269(12) 0.0053(9) 0.0092(10) -0.0018(9)
C29 0.0224(11) 0.0240(12) 0.0195(11) 0.0060(9) 0.0081(9) 0.0021(9)
C30 0.0171(11) 0.0217(11) 0.0196(10) -0.0009(9) 0.0058(9) 0.0020(8)
C31 0.0200(11) 0.0093(10) 0.0190(10) 0.0008(8) 0.0058(9) 0.0013(8)
C32 0.0209(11) 0.0199(11) 0.0216(11) 0.0003(9) 0.0046(9) 0.0016(9)
C33 0.0349(13) 0.0263(12) 0.0206(11) 0.0038(9) 0.0120(10) 0.0043(10)
C34 0.0280(13) 0.0254(12) 0.0376(13) 0.0077(10) 0.0189(11) 0.0070(10)
C35 0.0186(11) 0.0278(12) 0.0302(12) 0.0070(10) 0.0070(10) 0.0054(9)
C36 0.0228(11) 0.0202(11) 0.0222(11) 0.0058(9) 0.0065(9) 0.0041(9)

loop_
_atom_type_symbol
_atom_type_description
_atom_type_scat_dispersion_real
_atom_type_scat_dispersion_imag
_atom_type_scat_source
C C 0.0033 0.0016 'International Tables Vol C Tables 4.2.6.8 and 6.1.1.4'
H H 0.0000 0.0000 'International Tables Vol C Tables 4.2.6.8 and 6.1.1.4'
N N 0.0061 0.0033 'International Tables Vol C Tables 4.2.6.8 and 6.1.1.4'
O O 0.0106 0.0060 'International Tables Vol C Tables 4.2.6.8 and 6.1.1.4'

loop_
_geom_angle_atom_site_label_1
_geom_angle_atom_site_label_2
_geom_angle_atom_site_label_3
_geom_angle
_geom_angle_site_symmetry_1
_geom_angle_site_symmetry_3
_geom_angle_publ_flag
C10 O1 C17 114.26(13) . . ?
C5 N1 C1 115.30(16) . . ?
N1 C1 C2 124.63(19) . . ?
N1 C1 H1 117.7 . . ?
C2 C1 H1 117.7 . . ?
C13 O2 C14 117.23(13) . . ?
C22 N2 C23 115.70(18) . . ?
C1 C2 C3 119.13(19) . . ?
C1 C2 H2 120.4 . . ?
C3 C2 H2 120.4 . . ?
C2 C3 C4 117.14(17) . . ?
C2 C3 C6 122.28(17) . . ?
C4 C3 C6 120.57(17) . . ?
C5 C4 C3 118.83(18) . . ?
C5 C4 H4 120.6 . . ?
C3 C4 H4 120.6 . . ?
N1 C5 C4 124.94(19) . . ?
N1 C5 H5 117.5 . . ?
C4 C5 H5 117.5 . . ?
C7 C6 C3 177.3(2) . . ?
C6 C7 C8 177.5(2) . . ?
C13 C8 C9 118.94(16) . . ?
C13 C8 C7 121.59(17) . . ?
C9 C8 C7 119.47(16) . . ?
C10 C9 C8 119.54(16) . . ?
C10 C9 C15 117.25(16) . . ?
C8 C9 C15 123.21(16) . . ?
O1 C10 C11 118.66(15) . . ?
O1 C10 C9 119.98(15) . . ?
C11 C10 C9 121.32(17) . . ?
C10 C11 C12 118.77(16) . . ?
C10 C11 C18 119.84(17) . . ?
C12 C11 C18 121.28(17) . . ?
C13 C12 C11 120.58(17) . . ?
C13 C12 H12 119.7 . . ?
C11 C12 H12 119.7 . . ?
C12 C13 O2 123.94(16) . . ?
C12 C13 C8 120.83(17) . . ?
O2 C13 C8 115.20(15) . . ?
O2 C14 H14A 109.5 . . ?
O2 C14 H14B 109.5 . . ?
H14A C14 H14B 109.5 . . ?
O2 C14 H14C 109.5 . . ?
H14A C14 H14C 109.5 . . ?
H14B C14 H14C 109.5 . . ?
C16 C15 C9 119.37(17) . . ?
C16 C15 H15 120.3 . . ?
C9 C15 H15 120.3 . . ?
C15 C16 C17 120.44(17) . . ?
C15 C16 H16 119.8 . . ?
C17 C16 H16 119.8 . . ?
O1 C17 C16 108.60(14) . . ?
O1 C17 C25 106.87(14) . . ?
C16 C17 C25 109.33(15) . . ?
O1 C17 C31 106.62(14) . . ?
C16 C17 C31 113.77(15) . . ?
C25 C17 C31 111.35(14) . . ?
C19 C18 C11 176.0(2) . . ?
C18 C19 C20 178.4(2) . . ?
C21 C20 C24 117.05(18) . . ?
C21 C20 C19 121.34(17) . . ?
C24 C20 C19 121.60(18) . . ?
C22 C21 C20 119.2(2) . . ?
C22 C21 H21 120.4 . . ?
C20 C21 H21 120.4 . . ?
N2 C22 C21 124.8(2) . . ?
N2 C22 H22 117.6 . . ?
C21 C22 H22 117.6 . . ?
N2 C23 C24 124.3(2) . . ?
N2 C23 H23 117.9 . . ?
C24 C23 H23 117.9 . . ?
C23 C24 C20 119.0(2) . . ?
C23 C24 H24 120.5 . . ?
C20 C24 H24 120.5 . . ?
C26 C25 C30 118.72(17) . . ?
C26 C25 C17 118.78(16) . . ?
C30 C25 C17 122.37(16) . . ?
C27 C26 C25 120.87(18) . . ?
C27 C26 H26 119.6 . . ?
C25 C26 H26 119.6 . . ?
C26 C27 C28 120.15(19) . . ?
C26 C27 H27 119.9 . . ?
C28 C27 H27 119.9 . . ?
C29 C28 C27 119.30(18) . . ?
C29 C28 H28 120.4 . . ?
C27 C28 H28 120.4 . . ?
C28 C29 C30 120.85(18) . . ?
C28 C29 H29 119.6 . . ?
C30 C29 H29 119.6 . . ?
C29 C30 C25 120.10(18) . . ?
C29 C30 H30 120.0 . . ?
C25 C30 H30 120.0 . . ?
C32 C31 C36 118.57(17) . . ?
C32 C31 C17 122.90(16) . . ?
C36 C31 C17 118.52(16) . . ?
C31 C32 C33 120.72(18) . . ?
C31 C32 H32 119.6 . . ?
C33 C32 H32 119.6 . . ?
C34 C33 C32 120.00(18) . . ?
C34 C33 H33 120.0 . . ?
C32 C33 H33 120.0 . . ?
C33 C34 C35 119.81(19) . . ?
C33 C34 H34 120.1 . . ?
C35 C34 H34 120.1 . . ?
C36 C35 C34 120.05(19) . . ?
C36 C35 H35 120.0 . . ?
C34 C35 H35 120.0 . . ?
C35 C36 C31 120.85(18) . . ?
C35 C36 H36 119.6 . . ?
C31 C36 H36 119.6 . . ?

loop_
_geom_bond_atom_site_label_1
_geom_bond_atom_site_label_2
_geom_bond_distance
_geom_bond_site_symmetry_2
_geom_bond_publ_flag
O1 C10 1.374(2) . ?
O1 C17 1.457(2) . ?
N1 C5 1.332(2) . ?
N1 C1 1.339(2) . ?
C1 C2 1.377(3) . ?
C1 H1 0.9300 . ?
O2 C13 1.371(2) . ?
O2 C14 1.434(2) . ?
O3 H3 0.92(2) . ?
N2 C22 1.329(3) . ?
N2 C23 1.332(3) . ?
C2 C3 1.388(3) . ?
C2 H2 0.9300 . ?
C3 C4 1.394(3) . ?
C3 C6 1.427(3) . ?
C4 C5 1.378(2) . ?
C4 H4 0.9300 . ?
C5 H5 0.9300 . ?
C6 C7 1.204(2) . ?
C7 C8 1.431(3) . ?
C8 C13 1.406(2) . ?
C8 C9 1.407(2) . ?
C9 C10 1.391(2) . ?
C9 C15 1.450(2) . ?
C10 C11 1.388(2) . ?
C11 C12 1.407(2) . ?
C11 C18 1.429(3) . ?
C12 C13 1.371(2) . ?
C12 H12 0.9300 . ?
C14 H14A 0.9600 . ?
C14 H14B 0.9600 . ?
C14 H14C 0.9600 . ?
C15 C16 1.323(2) . ?
C15 H15 0.9300 . ?
C16 C17 1.507(2) . ?
C16 H16 0.9300 . ?
C17 C25 1.519(2) . ?
C17 C31 1.531(2) . ?
C18 C19 1.196(2) . ?
C19 C20 1.430(3) . ?
C20 C21 1.383(3) . ?
C20 C24 1.392(3) . ?
C21 C22 1.377(3) . ?
C21 H21 0.9300 . ?
C22 H22 0.9300 . ?
C23 C24 1.387(3) . ?
C23 H23 0.9300 . ?
C24 H24 0.9300 . ?
C25 C26 1.385(2) . ?
C25 C30 1.386(2) . ?
C26 C27 1.380(3) . ?
C26 H26 0.9300 . ?
C27 C28 1.381(3) . ?
C27 H27 0.9300 . ?
C28 C29 1.373(3) . ?
C28 H28 0.9300 . ?
C29 C30 1.385(2) . ?
C29 H29 0.9300 . ?
C30 H30 0.9300 . ?
C31 C32 1.383(2) . ?
C31 C36 1.389(2) . ?
C32 C33 1.390(3) . ?
C32 H32 0.9300 . ?
C33 C34 1.370(3) . ?
C33 H33 0.9300 . ?
C34 C35 1.388(3) . ?
C34 H34 0.9300 . ?
C35 C36 1.374(3) . ?
C35 H35 0.9300 . ?
C36 H36 0.9300 . ?

loop_
_geom_torsion_atom_site_label_1
_geom_torsion_atom_site_label_2
_geom_torsion_atom_site_label_3
_geom_torsion_atom_site_label_4
_geom_torsion
_geom_torsion_site_symmetry_1
_geom_torsion_site_symmetry_2
_geom_torsion_site_symmetry_3
_geom_torsion_site_symmetry_4
_geom_torsion_publ_flag
C5 N1 C1 C2 -0.7(3) . . . . ?
N1 C1 C2 C3 -0.7(3) . . . . ?
C1 C2 C3 C4 1.5(3) . . . . ?
C1 C2 C3 C6 -177.79(18) . . . . ?
C2 C3 C4 C5 -1.0(3) . . . . ?
C6 C3 C4 C5 178.30(17) . . . . ?
C1 N1 C5 C4 1.2(3) . . . . ?
C3 C4 C5 N1 -0.4(3) . . . . ?
C13 C8 C9 C10 0.2(3) . . . . ?
C7 C8 C9 C10 179.81(16) . . . . ?
C13 C8 C9 C15 -179.53(16) . . . . ?
C7 C8 C9 C15 0.0(3) . . . . ?
C17 O1 C10 C11 143.79(16) . . . . ?
C17 O1 C10 C9 -38.5(2) . . . . ?
C8 C9 C10 O1 -176.65(15) . . . . ?
C15 C9 C10 O1 3.1(2) . . . . ?
C8 C9 C10 C11 1.0(3) . . . . ?
C15 C9 C10 C11 -179.25(16) . . . . ?
O1 C10 C11 C12 176.09(15) . . . . ?
C9 C10 C11 C12 -1.6(3) . . . . ?
O1 C10 C11 C18 -7.6(2) . . . . ?
C9 C10 C11 C18 174.70(17) . . . . ?
C10 C11 C12 C13 1.0(3) . . . . ?
C18 C11 C12 C13 -175.25(16) . . . . ?
C11 C12 C13 O2 178.10(16) . . . . ?
C11 C12 C13 C8 0.2(3) . . . . ?
C14 O2 C13 C12 16.2(2) . . . . ?
C14 O2 C13 C8 -165.83(15) . . . . ?
C9 C8 C13 C12 -0.8(3) . . . . ?
C7 C8 C13 C12 179.62(17) . . . . ?
C9 C8 C13 O2 -178.88(15) . . . . ?
C7 C8 C13 O2 1.6(2) . . . . ?
C10 C9 C15 C16 16.8(3) . . . . ?
C8 C9 C15 C16 -163.43(17) . . . . ?
C9 C15 C16 C17 -0.2(3) . . . . ?
C10 O1 C17 C16 50.98(18) . . . . ?
C10 O1 C17 C25 168.82(13) . . . . ?
C10 O1 C17 C31 -72.00(17) . . . . ?
C15 C16 C17 O1 -32.6(2) . . . . ?
C15 C16 C17 C25 -148.86(17) . . . . ?
C15 C16 C17 C31 86.0(2) . . . . ?
C24 C20 C21 C22 -1.0(3) . . . . ?
C19 C20 C21 C22 179.46(18) . . . . ?
C23 N2 C22 C21 -0.8(3) . . . . ?
C20 C21 C22 N2 1.4(3) . . . . ?
C22 N2 C23 C24 0.0(3) . . . . ?
N2 C23 C24 C20 0.3(3) . . . . ?
C21 C20 C24 C23 0.2(3) . . . . ?
C19 C20 C24 C23 179.76(17) . . . . ?
O1 C17 C25 C26 172.16(16) . . . . ?
C16 C17 C25 C26 -70.5(2) . . . . ?
C31 C17 C25 C26 56.1(2) . . . . ?
O1 C17 C25 C30 -12.0(2) . . . . ?
C16 C17 C25 C30 105.39(19) . . . . ?
C31 C17 C25 C30 -128.04(18) . . . . ?
C30 C25 C26 C27 -1.1(3) . . . . ?
C17 C25 C26 C27 174.97(18) . . . . ?
C25 C26 C27 C28 0.5(3) . . . . ?
C26 C27 C28 C29 0.1(3) . . . . ?
C27 C28 C29 C30 -0.1(3) . . . . ?
C28 C29 C30 C25 -0.5(3) . . . . ?
C26 C25 C30 C29 1.0(3) . . . . ?
C17 C25 C30 C29 -174.83(17) . . . . ?
O1 C17 C31 C32 132.39(17) . . . . ?
C16 C17 C31 C32 12.7(2) . . . . ?
C25 C17 C31 C32 -111.39(19) . . . . ?
O1 C17 C31 C36 -46.7(2) . . . . ?
C16 C17 C31 C36 -166.41(16) . . . . ?
C25 C17 C31 C36 69.5(2) . . . . ?
C36 C31 C32 C33 0.6(3) . . . . ?
C17 C31 C32 C33 -178.46(16) . . . . ?
C31 C32 C33 C34 -0.4(3) . . . . ?
C32 C33 C34 C35 0.2(3) . . . . ?
C33 C34 C35 C36 -0.3(3) . . . . ?
C34 C35 C36 C31 0.6(3) . . . . ?
C32 C31 C36 C35 -0.8(3) . . . . ?
C17 C31 C36 C35 178.35(16) . . . . ?
